data_4304473
loop_
_publ_author_name
'Michelle D. Regulacio'
'Michele H. Pablico'
'Joan Acay Vasquez'
'Peter N. Myers'
'Stuart Gentry'
'Michael Prushan'
'Suk-Wah Tam-Chang'
'Sarah L. Stoll'

_publ_contact_author_email sls55@georgetown.edu
_publ_contact_author_name 'Sarah L. Stoll'
_publ_section_title
;
Luminescence of Ln(III) Dithiocarbamate Complexes (Ln = La, Pr, Sm, Eu, Gd,
Tb, Dy)
;
_journal_name_full 'Inorganic Chemistry'
_journal_page_first 1512
_journal_page_last 1523
_journal_paper_doi 10.1021/ic701974q
_journal_volume 47
_journal_year 2008
_chemical_formula_moiety 'C39 H62 N5 S6 Sm, C2 H3 N'
_chemical_formula_sum 'C41 H65 N6 S6 Sm'
_chemical_formula_weight 984.70
_chemical_name_systematic tris(diisobutyldithiocarbamato)(1,10-phenanthroline)samarium(III).acetonitrile
_space_group_IT_number 14
_symmetry_cell_setting monoclinic
_symmetry_Int_Tables_number 14
_symmetry_space_group_name_Hall '-P 2ybc'
_symmetry_space_group_name_H-M 'P 1 21/c 1'
_atom_sites_solution_hydrogens geom
_atom_sites_solution_primary direct
_atom_sites_solution_secondary difmap
_cell_angle_alpha 90.00
_cell_angle_beta 95.679(2)
_cell_angle_gamma 90.00
_cell_formula_units_Z 4
_cell_length_a 12.8048(17)
_cell_length_b 25.239(3)
_cell_length_c 15.0158(19)
_cell_measurement_reflns_used 9167
_cell_measurement_temperature 173(2)
_cell_measurement_theta_max 27.9765
_cell_measurement_theta_min 2.344
_cell_volume 4829.0(11)
_computing_cell_refinement 'SAINT, Bruker'
_computing_data_collection 'SMART, Bruker'
_computing_data_reduction 'SAINT, Bruker'
_computing_molecular_graphics 'X-SEED, L. Barbour (1999)'
_computing_structure_refinement 'SHELXL-97-2, G. Sheldrick (1997)'
_computing_structure_solution 'SHELXS-97, G. Sheldrick (1997)'
_diffrn_ambient_temperature 173(2)
_diffrn_measured_fraction_theta_full 0.988
_diffrn_measured_fraction_theta_max 0.988
_diffrn_measurement_device_type 'SMART platform CCD, Bruker'
_diffrn_measurement_method 'omega scans'
_diffrn_radiation_monochromator graphite
_diffrn_radiation_source 'fine-focus sealed tube'
_diffrn_radiation_type MoK\a
_diffrn_radiation_wavelength 0.71073
_diffrn_reflns_av_R_equivalents 0.0559
_diffrn_reflns_av_sigmaI/netI 0.0573
_diffrn_reflns_limit_h_max 16
_diffrn_reflns_limit_h_min -16
_diffrn_reflns_limit_k_max 33
_diffrn_reflns_limit_k_min -33
_diffrn_reflns_limit_l_max 19
_diffrn_reflns_limit_l_min -19
_diffrn_reflns_number 42748
_diffrn_reflns_theta_full 28.00
_diffrn_reflns_theta_max 28.00
_diffrn_reflns_theta_min 1.58
_exptl_absorpt_coefficient_mu 1.509
_exptl_absorpt_correction_T_max 0.7522
_exptl_absorpt_correction_T_min 0.6126
_exptl_absorpt_correction_type multi-scan
_exptl_absorpt_process_details 'SADABS, G. Sheldrick (1999)'
_exptl_crystal_colour yellow
_exptl_crystal_density_diffrn 1.354
_exptl_crystal_density_method 'not measured'
_exptl_crystal_description block
_exptl_crystal_F_000 2044
_exptl_crystal_size_max 0.36
_exptl_crystal_size_mid 0.24
_exptl_crystal_size_min 0.20
_refine_diff_density_max 0.811
_refine_diff_density_min -0.560
_refine_diff_density_rms 0.098
_refine_ls_extinction_method none
_refine_ls_goodness_of_fit_ref 1.028
_refine_ls_hydrogen_treatment constr
_refine_ls_matrix_type full
_refine_ls_number_parameters 501
_refine_ls_number_reflns 11522
_refine_ls_number_restraints 16
_refine_ls_restrained_S_all 1.029
_refine_ls_R_factor_all 0.0677
_refine_ls_R_factor_gt 0.0344
_refine_ls_shift/su_max 0.003
_refine_ls_shift/su_mean 0.000
_refine_ls_structure_factor_coef Fsqd
_refine_ls_weighting_details 'calc w=1/[\s^2^(Fo^2^)+(0.0342P)^2^+0.0000P] where P=(Fo^2^+2Fc^2^)/3'
_refine_ls_weighting_scheme calc
_refine_ls_wR_factor_gt 0.0713
_refine_ls_wR_factor_ref 0.0772
_reflns_number_gt 8240
_reflns_number_total 11522
_reflns_threshold_expression >2sigma(I)
_cod_data_source_file ic701974q-file002.cif
_cod_data_source_block Sm(ibu2dtc)3phen
_cod_original_cell_volume 4828.9(11)
_cod_original_sg_symbol_H-M 'P 21/c'
_cod_database_code 4304473

loop_
_symmetry_equiv_pos_as_xyz
'x, y, z'
'-x, y+1/2, -z+1/2'
'-x, -y, -z'
'x, -y-1/2, z-1/2'

loop_
_atom_site_label
_atom_site_type_symbol
_atom_site_fract_x
_atom_site_fract_y
_atom_site_fract_z
_atom_site_U_iso_or_equiv
_atom_site_adp_type
_atom_site_occupancy
_atom_site_symmetry_multiplicity
_atom_site_calc_flag
_atom_site_refinement_flags
_atom_site_disorder_assembly
_atom_site_disorder_group
Sm1 Sm 0.418034(11) 0.319926(6) 0.362620(9) 0.02111(5) Uani 1 1 d . . .
S2 S 0.49466(6) 0.32401(3) 0.19357(5) 0.02700(17) Uani 1 1 d . . .
S5 S 0.25915(6) 0.37920(3) 0.44447(5) 0.02584(16) Uani 1 1 d . . .
S3 S 0.44800(6) 0.21235(3) 0.41292(5) 0.02657(17) Uani 1 1 d . . .
S6 S 0.27057(6) 0.38137(3) 0.25012(5) 0.02996(18) Uani 1 1 d . . .
S4 S 0.24310(6) 0.24832(3) 0.33119(5) 0.03219(19) Uani 1 1 d . . .
S1 S 0.63980(6) 0.29454(3) 0.35187(5) 0.03077(18) Uani 1 1 d . . .
C8 C 0.6816(3) 0.31259(13) 0.0891(2) 0.0339(8) Uani 1 1 d . . .
H8A H 0.6112 0.3004 0.0644 0.041 Uiso 1 1 calc R . .
H8B H 0.7340 0.2923 0.0588 0.041 Uiso 1 1 calc R . .
N5 N 0.48358(18) 0.33821(9) 0.52615(15) 0.0235(5) Uani 1 1 d . . .
C3 C 0.2031(2) 0.39771(11) 0.33966(19) 0.0244(6) Uani 1 1 d . . .
C2 C 0.3133(2) 0.20361(12) 0.40017(19) 0.0258(6) Uani 1 1 d . . .
N1 N 0.69548(19) 0.29981(10) 0.18530(16) 0.0282(6) Uani 1 1 d . . .
N4 N 0.52009(18) 0.40694(9) 0.39238(15) 0.0252(5) Uani 1 1 d . . .
C39 C 0.5571(2) 0.41978(11) 0.47816(19) 0.0238(6) Uani 1 1 d . . .
N3 N 0.11333(18) 0.42460(10) 0.32809(15) 0.0277(6) Uani 1 1 d . . .
C16 C 0.1538(2) 0.15991(13) 0.4399(2) 0.0340(7) Uani 1 1 d . . .
H16A H 0.1328 0.1232 0.4233 0.041 Uiso 1 1 calc R . .
H16B H 0.1201 0.1839 0.3935 0.041 Uiso 1 1 calc R . .
N2 N 0.26777(19) 0.16470(9) 0.44184(16) 0.0251(5) Uani 1 1 d . . .
C38 C 0.5341(2) 0.38440(11) 0.54874(18) 0.0233(6) Uani 1 1 d . . .
C1 C 0.6183(2) 0.30523(11) 0.2387(2) 0.0262(7) Uani 1 1 d . . .
C31 C 0.6153(2) 0.46602(12) 0.4992(2) 0.0311(7) Uani 1 1 d . . .
C32 C 0.6477(3) 0.47810(13) 0.5910(2) 0.0372(8) Uani 1 1 d . . .
H32 H 0.6880 0.5091 0.6051 0.045 Uiso 1 1 calc R . .
C29 C 0.6054(3) 0.48489(13) 0.3430(2) 0.0374(8) Uani 1 1 d . . .
H29 H 0.6229 0.5060 0.2943 0.045 Uiso 1 1 calc R . .
C12 C 0.3278(2) 0.12774(12) 0.50321(19) 0.0291(7) Uani 1 1 d . . .
H12A H 0.2977 0.1284 0.5615 0.035 Uiso 1 1 calc R . .
H12B H 0.4010 0.1406 0.5135 0.035 Uiso 1 1 calc R . .
C28 C 0.5434(2) 0.43930(12) 0.3277(2) 0.0318(7) Uani 1 1 d . . .
H28 H 0.5168 0.4312 0.2679 0.038 Uiso 1 1 calc R . .
C36 C 0.4858(3) 0.31805(13) 0.6832(2) 0.0389(8) Uani 1 1 d . . .
H36 H 0.4661 0.2947 0.7283 0.047 Uiso 1 1 calc R . .
C20 C 0.0487(2) 0.43668(13) 0.4012(2) 0.0328(7) Uani 1 1 d . . .
H20A H 0.0239 0.4738 0.3947 0.039 Uiso 1 1 calc R . .
H20B H 0.0931 0.4339 0.4588 0.039 Uiso 1 1 calc R . .
C35 C 0.5380(3) 0.36373(14) 0.7054(2) 0.0389(8) Uani 1 1 d . . .
H35 H 0.5564 0.3721 0.7666 0.047 Uiso 1 1 calc R . .
C25 C 0.1212(3) 0.48954(14) 0.2004(2) 0.0384(8) Uani 1 1 d . . .
H25 H 0.1981 0.4822 0.2019 0.046 Uiso 1 1 calc R . .
C24 C 0.0691(2) 0.44100(13) 0.2380(2) 0.0322(7) Uani 1 1 d . . .
H24A H -0.0065 0.4486 0.2398 0.039 Uiso 1 1 calc R . .
H24B H 0.0750 0.4109 0.1965 0.039 Uiso 1 1 calc R . .
C4 C 0.8003(2) 0.28160(13) 0.2204(2) 0.0329(7) Uani 1 1 d . . .
H4A H 0.8168 0.2961 0.2814 0.039 Uiso 1 1 calc R . .
H4B H 0.8523 0.2961 0.1823 0.039 Uiso 1 1 calc R . .
C21 C -0.0463(2) 0.40022(14) 0.4039(2) 0.0389(8) Uani 1 1 d . . .
H21 H -0.0894 0.4024 0.3447 0.047 Uiso 1 1 calc R . .
C33 C 0.6223(3) 0.44644(13) 0.6574(2) 0.0379(8) Uani 1 1 d . . .
H33 H 0.6428 0.4560 0.7178 0.045 Uiso 1 1 calc R . .
C17 C 0.1149(3) 0.17353(17) 0.5305(3) 0.0525(10) Uani 1 1 d . . .
H17 H 0.1388 0.1450 0.5741 0.063 Uiso 1 1 calc R . .
C13 C 0.3292(3) 0.07052(12) 0.4707(2) 0.0344(8) Uani 1 1 d . . .
H13 H 0.2551 0.0584 0.4563 0.041 Uiso 1 1 calc R . .
C7 C 0.7886(4) 0.19400(16) 0.1365(3) 0.0635(12) Uani 1 1 d . . .
H7A H 0.7156 0.2009 0.1134 0.095 Uiso 1 1 calc R . .
H7B H 0.7991 0.1558 0.1445 0.095 Uiso 1 1 calc R . .
H7C H 0.8357 0.2074 0.0941 0.095 Uiso 1 1 calc R . .
C23 C -0.0160(3) 0.34266(15) 0.4211(3) 0.0535(10) Uani 1 1 d . . .
H23A H 0.0279 0.3305 0.3753 0.080 Uiso 1 1 calc R . .
H23B H -0.0796 0.3209 0.4189 0.080 Uiso 1 1 calc R . .
H23C H 0.0231 0.3394 0.4804 0.080 Uiso 1 1 calc R . .
C37 C 0.4617(3) 0.30617(12) 0.5923(2) 0.0308(7) Uani 1 1 d . . .
H37 H 0.4279 0.2734 0.5770 0.037 Uiso 1 1 calc R . .
C11 C 0.6985(3) 0.37616(16) -0.0336(2) 0.0566(11) Uani 1 1 d DU . .
H11A H 0.6991 0.4137 -0.0499 0.085 Uiso 1 1 calc R . .
H11B H 0.6374 0.3589 -0.0658 0.085 Uiso 1 1 calc R . .
H11C H 0.7628 0.3592 -0.0496 0.085 Uiso 1 1 calc R . .
C30 C 0.6399(3) 0.49829(13) 0.4283(2) 0.0364(8) Uani 1 1 d . . .
H30 H 0.6806 0.5294 0.4400 0.044 Uiso 1 1 calc R . .
C5 C 0.8120(3) 0.22123(14) 0.2243(2) 0.0454(9) Uani 1 1 d . . .
H5 H 0.7622 0.2073 0.2660 0.054 Uiso 1 1 calc R . .
C22 C -0.1127(3) 0.42031(17) 0.4759(3) 0.0645(12) Uani 1 1 d . . .
H22A H -0.1778 0.3998 0.4738 0.097 Uiso 1 1 calc R . .
H22B H -0.1295 0.4578 0.4652 0.097 Uiso 1 1 calc R . .
H22C H -0.0733 0.4163 0.5349 0.097 Uiso 1 1 calc R . .
C26 C 0.1077(3) 0.53992(15) 0.2524(3) 0.0525(10) Uani 1 1 d . . .
H26A H 0.0329 0.5481 0.2518 0.079 Uiso 1 1 calc R . .
H26B H 0.1433 0.5691 0.2248 0.079 Uiso 1 1 calc R . .
H26C H 0.1384 0.5352 0.3143 0.079 Uiso 1 1 calc R . .
C18 C 0.1568(4) 0.22593(16) 0.5676(3) 0.0646(12) Uani 1 1 d . . .
H18A H 0.1391 0.2540 0.5236 0.097 Uiso 1 1 calc R . .
H18B H 0.2333 0.2237 0.5803 0.097 Uiso 1 1 calc R . .
H18C H 0.1254 0.2340 0.6229 0.097 Uiso 1 1 calc R . .
C14 C 0.3807(3) 0.03624(13) 0.5462(2) 0.0462(9) Uani 1 1 d . . .
H14A H 0.3803 -0.0009 0.5269 0.069 Uiso 1 1 calc R . .
H14B H 0.3416 0.0396 0.5989 0.069 Uiso 1 1 calc R . .
H14C H 0.4532 0.0479 0.5615 0.069 Uiso 1 1 calc R . .
C27 C 0.0777(4) 0.49593(18) 0.1025(3) 0.0673(13) Uani 1 1 d . . .
H27A H 0.0018 0.5021 0.0990 0.101 Uiso 1 1 calc R . .
H27B H 0.0914 0.4636 0.0694 0.101 Uiso 1 1 calc R . .
H27C H 0.1118 0.5261 0.0763 0.101 Uiso 1 1 calc R . .
C34 C 0.5650(2) 0.39867(12) 0.63867(19) 0.0297(7) Uani 1 1 d . . .
C15 C 0.3864(4) 0.06534(16) 0.3868(2) 0.0623(12) Uani 1 1 d . . .
H15A H 0.4607 0.0741 0.4012 0.093 Uiso 1 1 calc R . .
H15B H 0.3552 0.0897 0.3408 0.093 Uiso 1 1 calc R . .
H15C H 0.3802 0.0289 0.3645 0.093 Uiso 1 1 calc R . .
C6 C 0.9234(3) 0.20850(18) 0.2646(4) 0.0787(15) Uani 1 1 d . . .
H6A H 0.9305 0.1702 0.2737 0.118 Uiso 1 1 calc R . .
H6B H 0.9374 0.2267 0.3222 0.118 Uiso 1 1 calc R . .
H6C H 0.9737 0.2205 0.2238 0.118 Uiso 1 1 calc R . .
C19 C -0.0049(3) 0.1736(2) 0.5190(4) 0.0956(19) Uani 1 1 d . . .
H19A H -0.0315 0.1781 0.5775 0.143 Uiso 1 1 calc R . .
H19B H -0.0302 0.1399 0.4926 0.143 Uiso 1 1 calc R . .
H19C H -0.0298 0.2028 0.4795 0.143 Uiso 1 1 calc R . .
C41 C 0.8298(4) 0.5827(2) 0.3100(4) 0.0812(16) Uani 1 1 d . . .
C40 C 0.8150(4) 0.6373(2) 0.3263(3) 0.0896(17) Uani 1 1 d . . .
H40A H 0.8469 0.6582 0.2811 0.134 Uiso 1 1 calc R . .
H40B H 0.8482 0.6464 0.3860 0.134 Uiso 1 1 calc R . .
H40C H 0.7397 0.6450 0.3231 0.134 Uiso 1 1 calc R . .
N6 N 0.8404(4) 0.5397(2) 0.2979(5) 0.151(3) Uani 1 1 d . . .
C9 C 0.6924(4) 0.37100(18) 0.0666(3) 0.0747(14) Uani 1 1 d DU . .
H9 H 0.6205 0.3849 0.0735 0.090 Uiso 1 1 calc R . .
C10 C 0.7563(5) 0.40472(18) 0.1237(3) 0.103(2) Uani 1 1 d DU . .
H10A H 0.7363 0.4018 0.1848 0.155 Uiso 1 1 calc R . .
H10B H 0.7472 0.4414 0.1030 0.155 Uiso 1 1 calc R . .
H10C H 0.8300 0.3944 0.1229 0.155 Uiso 1 1 calc R . .

loop_
_atom_site_aniso_label
_atom_site_aniso_U_11
_atom_site_aniso_U_22
_atom_site_aniso_U_33
_atom_site_aniso_U_23
_atom_site_aniso_U_13
_atom_site_aniso_U_12
Sm1 0.02318(8) 0.02266(8) 0.01753(8) -0.00019(7) 0.00223(5) 0.00049(7)
S2 0.0242(4) 0.0365(4) 0.0204(4) 0.0002(3) 0.0026(3) 0.0044(3)
S5 0.0276(4) 0.0310(4) 0.0189(4) -0.0013(3) 0.0025(3) 0.0023(3)
S3 0.0266(4) 0.0264(4) 0.0266(4) 0.0002(3) 0.0019(3) 0.0014(3)
S6 0.0334(4) 0.0373(5) 0.0197(4) 0.0021(3) 0.0051(3) 0.0106(4)
S4 0.0302(4) 0.0292(4) 0.0349(4) 0.0049(3) -0.0078(3) -0.0024(3)
S1 0.0255(4) 0.0424(5) 0.0241(4) 0.0038(3) 0.0013(3) 0.0045(4)
C8 0.0299(17) 0.044(2) 0.0288(17) 0.0036(15) 0.0095(13) 0.0079(15)
N5 0.0282(13) 0.0207(12) 0.0215(13) 0.0013(10) 0.0015(10) 0.0012(10)
C3 0.0262(16) 0.0234(15) 0.0233(15) -0.0005(12) 0.0011(12) -0.0034(13)
C2 0.0321(17) 0.0242(15) 0.0207(15) -0.0071(12) 0.0011(12) -0.0003(13)
N1 0.0239(13) 0.0345(14) 0.0268(14) 0.0039(11) 0.0057(11) 0.0062(11)
N4 0.0282(14) 0.0254(13) 0.0227(13) 0.0008(10) 0.0050(10) 0.0005(11)
C39 0.0218(15) 0.0228(15) 0.0265(16) -0.0035(12) 0.0011(12) 0.0039(12)
N3 0.0258(14) 0.0332(15) 0.0238(13) 0.0008(11) 0.0009(10) 0.0066(11)
C16 0.0296(17) 0.0375(18) 0.0346(18) 0.0029(15) 0.0015(14) -0.0064(14)
N2 0.0270(13) 0.0249(13) 0.0235(13) -0.0011(10) 0.0025(10) -0.0020(10)
C38 0.0217(15) 0.0239(16) 0.0242(15) 0.0000(12) 0.0016(12) 0.0031(12)
C1 0.0263(16) 0.0249(16) 0.0272(16) -0.0017(12) 0.0015(13) 0.0015(12)
C31 0.0273(16) 0.0273(17) 0.0388(18) -0.0023(14) 0.0031(14) 0.0019(13)
C32 0.0348(19) 0.0319(18) 0.043(2) -0.0094(16) -0.0041(15) -0.0077(15)
C29 0.045(2) 0.0317(18) 0.0368(19) 0.0073(15) 0.0101(16) -0.0078(16)
C12 0.0369(18) 0.0300(17) 0.0204(15) 0.0014(13) 0.0023(13) -0.0018(14)
C28 0.0367(18) 0.0308(17) 0.0285(17) 0.0034(14) 0.0053(14) -0.0036(14)
C36 0.061(2) 0.0335(19) 0.0225(16) 0.0034(15) 0.0068(15) -0.0021(17)
C20 0.0299(17) 0.0402(19) 0.0292(17) -0.0024(14) 0.0073(14) 0.0100(14)
C35 0.053(2) 0.041(2) 0.0222(17) -0.0030(15) 0.0008(15) 0.0050(17)
C25 0.0375(19) 0.047(2) 0.0301(18) 0.0067(16) 0.0002(15) 0.0113(16)
C24 0.0260(16) 0.042(2) 0.0280(17) -0.0002(14) -0.0019(13) 0.0084(14)
C4 0.0222(16) 0.041(2) 0.0364(19) 0.0028(15) 0.0054(13) 0.0036(14)
C21 0.0282(18) 0.048(2) 0.041(2) 0.0056(17) 0.0086(15) 0.0028(16)
C33 0.0401(19) 0.039(2) 0.0324(19) -0.0102(16) -0.0051(15) -0.0035(16)
C17 0.040(2) 0.071(3) 0.048(2) 0.007(2) 0.0165(18) 0.000(2)
C13 0.0360(19) 0.0274(17) 0.0396(19) 0.0000(15) 0.0027(15) -0.0036(14)
C7 0.069(3) 0.052(3) 0.070(3) -0.009(2) 0.009(2) 0.013(2)
C23 0.048(2) 0.049(2) 0.065(3) -0.005(2) 0.014(2) -0.0085(19)
C37 0.0423(19) 0.0263(17) 0.0239(16) -0.0012(13) 0.0033(14) -0.0034(14)
C11 0.057(3) 0.069(3) 0.044(2) 0.018(2) 0.0071(19) -0.012(2)
C30 0.0337(19) 0.0303(18) 0.045(2) -0.0030(15) 0.0059(16) -0.0085(14)
C5 0.037(2) 0.049(2) 0.051(2) 0.0038(18) 0.0053(17) 0.0085(17)
C22 0.052(3) 0.065(3) 0.082(3) 0.006(2) 0.035(2) 0.009(2)
C26 0.047(2) 0.049(2) 0.063(3) 0.003(2) 0.0090(19) 0.0072(19)
C18 0.085(3) 0.064(3) 0.048(3) -0.010(2) 0.022(2) 0.016(2)
C14 0.061(2) 0.035(2) 0.044(2) 0.0111(17) 0.0138(18) 0.0092(18)
C27 0.083(3) 0.076(3) 0.042(2) 0.021(2) -0.004(2) 0.005(2)
C34 0.0338(18) 0.0290(17) 0.0254(16) -0.0042(14) -0.0005(13) 0.0024(14)
C15 0.108(4) 0.048(2) 0.033(2) -0.0065(18) 0.014(2) 0.024(2)
C6 0.052(3) 0.059(3) 0.120(4) 0.005(3) -0.021(3) 0.025(2)
C19 0.043(3) 0.158(6) 0.091(4) -0.003(4) 0.032(3) -0.005(3)
C41 0.050(3) 0.078(4) 0.120(5) 0.037(4) 0.027(3) 0.009(3)
C40 0.128(5) 0.089(4) 0.055(3) 0.019(3) 0.022(3) 0.010(4)
N6 0.071(3) 0.086(4) 0.310(9) 0.025(5) 0.078(4) 0.001(3)
C9 0.111(4) 0.068(3) 0.044(2) 0.018(2) 0.004(3) -0.026(3)
C10 0.193(7) 0.052(3) 0.065(3) 0.004(3) 0.008(4) -0.029(3)

loop_
_atom_type_symbol
_atom_type_description
_atom_type_scat_dispersion_real
_atom_type_scat_dispersion_imag
_atom_type_scat_source
C C 0.0033 0.0016 'International Tables Vol C Tables 4.2.6.8 and 6.1.1.4'
H H 0.0000 0.0000 'International Tables Vol C Tables 4.2.6.8 and 6.1.1.4'
N N 0.0061 0.0033 'International Tables Vol C Tables 4.2.6.8 and 6.1.1.4'
S S 0.1246 0.1234 'International Tables Vol C Tables 4.2.6.8 and 6.1.1.4'
Sm Sm -0.1638 3.4418 'International Tables Vol C Tables 4.2.6.8 and 6.1.1.4'

loop_
_geom_angle_atom_site_label_1
_geom_angle_atom_site_label_2
_geom_angle_atom_site_label_3
_geom_angle
_geom_angle_site_symmetry_1
_geom_angle_site_symmetry_3
_geom_angle_publ_flag
N5 Sm1 N4 64.29(7) . . ?
N5 Sm1 S2 138.54(6) . . ?
N4 Sm1 S2 84.77(5) . . ?
N5 Sm1 S3 83.92(5) . . ?
N4 Sm1 S3 135.94(6) . . ?
S2 Sm1 S3 103.03(2) . . ?
N5 Sm1 S6 127.13(5) . . ?
N4 Sm1 S6 86.22(6) . . ?
S2 Sm1 S6 73.51(2) . . ?
S3 Sm1 S6 137.76(2) . . ?
N5 Sm1 S4 116.52(6) . . ?
N4 Sm1 S4 159.67(6) . . ?
S2 Sm1 S4 102.14(2) . . ?
S3 Sm1 S4 61.65(2) . . ?
S6 Sm1 S4 77.66(2) . . ?
N5 Sm1 S5 71.14(5) . . ?
N4 Sm1 S5 81.45(5) . . ?
S2 Sm1 S5 133.37(2) . . ?
S3 Sm1 S5 117.66(2) . . ?
S6 Sm1 S5 61.34(2) . . ?
S4 Sm1 S5 79.98(2) . . ?
N5 Sm1 S1 82.22(6) . . ?
N4 Sm1 S1 73.61(6) . . ?
S2 Sm1 S1 62.09(2) . . ?
S3 Sm1 S1 72.48(2) . . ?
S6 Sm1 S1 132.23(2) . . ?
S4 Sm1 S1 126.57(2) . . ?
S5 Sm1 S1 149.50(2) . . ?
C1 S2 Sm1 91.35(10) . . ?
C3 S5 Sm1 89.94(10) . . ?
C2 S3 Sm1 89.17(10) . . ?
C3 S6 Sm1 91.24(10) . . ?
C2 S4 Sm1 87.78(10) . . ?
C1 S1 Sm1 87.64(10) . . ?
N1 C8 C9 115.2(3) . . ?
C37 N5 C38 117.7(2) . . ?
C37 N5 Sm1 122.23(19) . . ?
C38 N5 Sm1 119.81(18) . . ?
N3 C3 S6 121.0(2) . . ?
N3 C3 S5 122.1(2) . . ?
S6 C3 S5 116.87(17) . . ?
N2 C2 S4 122.6(2) . . ?
N2 C2 S3 121.4(2) . . ?
S4 C2 S3 115.98(17) . . ?
C1 N1 C4 121.3(3) . . ?
C1 N1 C8 122.7(2) . . ?
C4 N1 C8 116.0(2) . . ?
C28 N4 C39 117.5(3) . . ?
C28 N4 Sm1 123.1(2) . . ?
C39 N4 Sm1 119.28(18) . . ?
N4 C39 C31 122.4(3) . . ?
N4 C39 C38 118.0(3) . . ?
C31 C39 C38 119.5(3) . . ?
C3 N3 C20 123.4(2) . . ?
C3 N3 C24 120.8(2) . . ?
C20 N3 C24 115.7(2) . . ?
N2 C16 C17 112.1(3) . . ?
C2 N2 C16 122.4(3) . . ?
C2 N2 C12 122.4(2) . . ?
C16 N2 C12 114.7(2) . . ?
N5 C38 C34 122.5(3) . . ?
N5 C38 C39 118.4(2) . . ?
C34 C38 C39 119.1(3) . . ?
N1 C1 S1 121.4(2) . . ?
N1 C1 S2 119.7(2) . . ?
S1 C1 S2 118.91(17) . . ?
C30 C31 C39 117.8(3) . . ?
C30 C31 C32 122.8(3) . . ?
C39 C31 C32 119.4(3) . . ?
C33 C32 C31 121.3(3) . . ?
C30 C29 C28 119.0(3) . . ?
N2 C12 C13 114.9(2) . . ?
N4 C28 C29 123.4(3) . . ?
C35 C36 C37 118.4(3) . . ?
N3 C20 C21 113.8(3) . . ?
C36 C35 C34 120.6(3) . . ?
C26 C25 C27 111.1(3) . . ?
C26 C25 C24 114.0(3) . . ?
C27 C25 C24 108.0(3) . . ?
N3 C24 C25 115.0(3) . . ?
N1 C4 C5 114.1(3) . . ?
C23 C21 C22 110.3(3) . . ?
C23 C21 C20 112.9(3) . . ?
C22 C21 C20 108.6(3) . . ?
C32 C33 C34 121.0(3) . . ?
C18 C17 C19 110.9(4) . . ?
C18 C17 C16 112.8(3) . . ?
C19 C17 C16 108.1(3) . . ?
C14 C13 C15 111.0(3) . . ?
C14 C13 C12 108.5(3) . . ?
C15 C13 C12 111.6(3) . . ?
N5 C37 C36 123.7(3) . . ?
C29 C30 C31 119.8(3) . . ?
C7 C5 C6 110.6(3) . . ?
C7 C5 C4 114.5(3) . . ?
C6 C5 C4 108.0(3) . . ?
C35 C34 C38 117.1(3) . . ?
C35 C34 C33 123.3(3) . . ?
C38 C34 C33 119.6(3) . . ?
N6 C41 C40 179.1(6) . . ?
C10 C9 C11 117.8(4) . . ?
C10 C9 C8 120.6(4) . . ?
C11 C9 C8 108.5(3) . . ?

loop_
_geom_bond_atom_site_label_1
_geom_bond_atom_site_label_2
_geom_bond_distance
_geom_bond_site_symmetry_2
_geom_bond_publ_flag
Sm1 N5 2.557(2) . ?
Sm1 N4 2.572(2) . ?
Sm1 S2 2.8125(8) . ?
Sm1 S3 2.8341(8) . ?
Sm1 S6 2.8623(8) . ?
Sm1 S4 2.8805(8) . ?
Sm1 S5 2.8953(8) . ?
Sm1 S1 2.9311(9) . ?
S2 C1 1.726(3) . ?
S5 C3 1.728(3) . ?
S3 C2 1.730(3) . ?
S6 C3 1.719(3) . ?
S4 C2 1.724(3) . ?
S1 C1 1.715(3) . ?
C8 N1 1.473(4) . ?
C8 C9 1.522(5) . ?
N5 C37 1.331(4) . ?
N5 C38 1.360(4) . ?
C3 N3 1.331(4) . ?
C2 N2 1.330(4) . ?
N1 C1 1.340(4) . ?
N1 C4 1.466(4) . ?
N4 C28 1.325(4) . ?
N4 C39 1.367(3) . ?
C39 C31 1.403(4) . ?
C39 C38 1.439(4) . ?
N3 C20 1.470(4) . ?
N3 C24 1.473(4) . ?
C16 N2 1.462(4) . ?
C16 C17 1.533(5) . ?
N2 C12 1.473(4) . ?
C38 C34 1.416(4) . ?
C31 C30 1.401(4) . ?
C31 C32 1.431(4) . ?
C32 C33 1.343(4) . ?
C29 C30 1.356(4) . ?
C29 C28 1.404(4) . ?
C12 C13 1.525(4) . ?
C36 C35 1.357(5) . ?
C36 C37 1.403(4) . ?
C20 C21 1.530(4) . ?
C35 C34 1.404(4) . ?
C25 C26 1.511(5) . ?
C25 C27 1.528(5) . ?
C25 C24 1.529(4) . ?
C4 C5 1.532(5) . ?
C21 C23 1.519(5) . ?
C21 C22 1.527(5) . ?
C33 C34 1.425(4) . ?
C17 C18 1.513(5) . ?
C17 C19 1.526(6) . ?
C13 C14 1.524(4) . ?
C13 C15 1.524(5) . ?
C7 C5 1.490(5) . ?
C11 C9 1.519(5) . ?
C5 C6 1.527(5) . ?
C41 N6 1.112(6) . ?
C41 C40 1.415(7) . ?
C9 C10 1.411(6) . ?
